data_4035478
loop_
_publ_author_name
'Luo, Zheng'
'Jiang, Ziyang'
'Jiang, Wei'
'Lin, Dongen'

_publ_section_title
;
 C-H Amination of Purine Derivatives via Radical Oxidative Coupling.
;
_journal_issue 7
_journal_name_full 'The Journal of organic chemistry'
_journal_page_first 3710
_journal_page_last 3718
_journal_paper_doi 10.1021/acs.joc.8b00066
_journal_volume 83
_journal_year 2018
_chemical_formula_moiety 'C13 H11 Cl N4 O'
_chemical_formula_sum 'C13 H11 Cl N4 O'
_chemical_formula_weight 274.71
_space_group_crystal_system monoclinic
_space_group_IT_number 14
_space_group_name_Hall '-P 2yn'
_space_group_name_H-M_alt 'P 1 21/n 1'
_atom_sites_solution_hydrogens geom
_atom_sites_solution_primary direct
_audit_creation_date 2017-07-12
_audit_creation_method
;
Olex2 1.2
(compiled 2017.03.28 svn.r3405 for OlexSys, GUI svn.r5337)
;
_cell_angle_alpha 90
_cell_angle_beta 99.108(4)
_cell_angle_gamma 90
_cell_formula_units_Z 4
_cell_length_a 7.8846(3)
_cell_length_b 11.6770(5)
_cell_length_c 13.4919(6)
_cell_measurement_reflns_used 4236
_cell_measurement_temperature 100.00(10)
_cell_measurement_theta_max 29.0740
_cell_measurement_theta_min 3.6730
_cell_volume 1226.52(9)
_computing_cell_refinement 'CrysAlisPro 1.171.38.43f (Rigaku OD, 2015)'
_computing_data_collection 'CrysAlisPro 1.171.38.43f (Rigaku OD, 2015)'
_computing_data_reduction 'CrysAlisPro 1.171.38.43f (Rigaku OD, 2015)'
_computing_molecular_graphics 'Olex2 (Dolomanov et al., 2009)'
_computing_publication_material 'Olex2 (Dolomanov et al., 2009)'
_computing_structure_refinement 'ShelXL (Sheldrick, 2015)'
_computing_structure_solution 'ShelXT (Sheldrick, 2015)'
_diffrn_ambient_environment N~2~
_diffrn_ambient_temperature 100.00(10)
_diffrn_detector 'CCD plate'
_diffrn_detector_area_resol_mean 5.2684
_diffrn_detector_type AtlasS2
_diffrn_measured_fraction_theta_full 0.998
_diffrn_measured_fraction_theta_max 0.890
_diffrn_measurement_details
;
List of Runs (angles in degrees, time in seconds):

  # Type    Start    End  Width  t~exp~   \w     \q     \k     \f   Frames
--------------------------------------------------------------------------
  1  \w    -34.00  -2.00   1.00    1.27    --   11.74 -37.00  30.00   32
  2  \w    -62.00  99.00   1.00    1.27    --   11.74   0.00-120.00  161
  3  \w     15.00  40.00   1.00    1.27    --   11.74 -99.00-150.00   25
  4  \w    -17.00  31.00   1.00    1.27    --  -11.51-103.00-170.00   48
  5  \w     70.00  98.00   1.00    1.27    --   11.74-178.00-180.00   28
  6  \w    -49.00 -16.00   1.00    1.27    --  -11.51 103.00 -67.00   33
;
_diffrn_measurement_device 'four-circle diffractometer'
_diffrn_measurement_device_type 'SuperNova, Dual, Cu at zero, AtlasS2'
_diffrn_measurement_method '\w scans'
_diffrn_orient_matrix_type 'CrysAlisPro convention (1999,Acta A55,543-557)'
_diffrn_orient_matrix_UB_11 0.0474052000
_diffrn_orient_matrix_UB_12 0.0392357000
_diffrn_orient_matrix_UB_13 -0.0249680000
_diffrn_orient_matrix_UB_21 -0.0180512000
_diffrn_orient_matrix_UB_22 -0.0331270000
_diffrn_orient_matrix_UB_23 -0.0444865000
_diffrn_orient_matrix_UB_31 -0.0757262000
_diffrn_orient_matrix_UB_32 0.0324343000
_diffrn_orient_matrix_UB_33 -0.0152205000
_diffrn_radiation_monochromator mirror
_diffrn_radiation_probe x-ray
_diffrn_radiation_type MoK\a
_diffrn_radiation_wavelength 0.71073
_diffrn_reflns_av_R_equivalents 0.0390
_diffrn_reflns_av_unetI/netI 0.0418
_diffrn_reflns_Laue_measured_fraction_full 0.998
_diffrn_reflns_Laue_measured_fraction_max 0.890
_diffrn_reflns_limit_h_max 10
_diffrn_reflns_limit_h_min -10
_diffrn_reflns_limit_k_max 16
_diffrn_reflns_limit_k_min -11
_diffrn_reflns_limit_l_max 17
_diffrn_reflns_limit_l_min -17
_diffrn_reflns_number 10364
_diffrn_reflns_point_group_measured_fraction_full 0.998
_diffrn_reflns_point_group_measured_fraction_max 0.890
_diffrn_reflns_theta_full 25.242
_diffrn_reflns_theta_max 29.462
_diffrn_reflns_theta_min 3.311
_diffrn_source 'micro-focus sealed X-ray tube'
_diffrn_source_type 'SuperNova (Mo) X-ray Source'
_exptl_absorpt_coefficient_mu 0.308
_exptl_absorpt_correction_T_max 1.00000
_exptl_absorpt_correction_T_min 0.72213
_exptl_absorpt_correction_type multi-scan
_exptl_absorpt_process_details
;
CrysAlisPro 1.171.38.43f (Rigaku Oxford Diffraction, 2015)
Empirical absorption correction using spherical harmonics,
 implemented in SCALE3 ABSPACK scaling algorithm.
;
_exptl_crystal_colour colorless
_exptl_crystal_density_diffrn 1.488
_exptl_crystal_description block
_exptl_crystal_F_000 568
_exptl_crystal_size_max 0.21
_exptl_crystal_size_mid 0.15
_exptl_crystal_size_min 0.12
_refine_diff_density_max 0.243
_refine_diff_density_min -0.369
_refine_diff_density_rms 0.073
_refine_ls_extinction_method none
_refine_ls_goodness_of_fit_ref 1.060
_refine_ls_hydrogen_treatment constr
_refine_ls_matrix_type full
_refine_ls_number_parameters 173
_refine_ls_number_reflns 3030
_refine_ls_number_restraints 0
_refine_ls_restrained_S_all 1.060
_refine_ls_R_factor_all 0.0521
_refine_ls_R_factor_gt 0.0402
_refine_ls_shift/su_max 0.000
_refine_ls_shift/su_mean 0.000
_refine_ls_structure_factor_coef Fsqd
_refine_ls_weighting_details 'w=1/[\s^2^(Fo^2^)+(0.0389P)^2^+0.3796P] where P=(Fo^2^+2Fc^2^)/3'
_refine_ls_weighting_scheme calc
_refine_ls_wR_factor_gt 0.0891
_refine_ls_wR_factor_ref 0.0967
_reflns_Friedel_coverage 0.000
_reflns_number_gt 2505
_reflns_number_total 3030
_reflns_threshold_expression 'I > 2\s(I)'
_cod_data_source_file jo8b00066_si_002.cif
_cod_data_source_block exp_739
_cod_original_cell_volume 1226.50(9)
_cod_database_code 4035478
_shelx_shelxl_version_number 2016/6
_shelx_space_group_comment
;
The symmetry employed for this shelxl refinement is uniquely defined
by the following loop, which should always be used as a source of
symmetry information in preference to the above space-group names.
They are only intended as comments.
;
_shelx_estimated_absorpt_t_max 0.964
_shelx_estimated_absorpt_t_min 0.938
_reflns_odcompleteness_completeness 99.70
_reflns_odcompleteness_iscentric 1
_reflns_odcompleteness_theta 26.32
_olex2_refinement_description
;
1. Fixed Uiso
 At 1.2 times of:
  All C(H) groups, All C(H,H) groups
 At 1.5 times of:
  All C(H,H,H) groups
2.a Secondary CH2 refined with riding coordinates:
 C6(H6A,H6B)
2.b Aromatic/amide H refined with riding coordinates:
 C5(H5), C9(H9), C8(H8), C4(H4), C00G(H00G), C11(H11)
2.c Idealised Me refined as rotating group:
 C12(H12A,H12B,H12C)
;
_olex2_date_sample_data_collection 2017-07-12
_olex2_submission_special_instructions 'No special instructions were received'
_oxdiff_exptl_absorpt_empirical_details
;
Empirical correction (ABSPACK) includes:
- Absorption correction using spherical harmonics
- Frame scaling
;
_oxdiff_exptl_absorpt_empirical_full_max 1.427
_oxdiff_exptl_absorpt_empirical_full_min 0.601

loop_
_space_group_symop_operation_xyz
'x, y, z'
'-x+1/2, y+1/2, -z+1/2'
'-x, -y, -z'
'x-1/2, -y-1/2, z-1/2'

loop_
_atom_site_label
_atom_site_type_symbol
_atom_site_fract_x
_atom_site_fract_y
_atom_site_fract_z
_atom_site_U_iso_or_equiv
_atom_site_adp_type
_atom_site_occupancy
_atom_site_site_symmetry_order
_atom_site_calc_flag
_atom_site_refinement_flags_posn
Cl1 Cl -0.27919(5) 0.75649(3) 0.44933(3) 0.02539(13) Uani 1 1 d .
O1 O 0.86973(13) 0.64861(9) 0.99469(8) 0.0227(3) Uani 1 1 d .
N4 N 0.28961(15) 0.61591(11) 0.60274(9) 0.0164(3) Uani 1 1 d .
N2 N 0.19856(16) 0.55110(11) 0.43235(9) 0.0187(3) Uani 1 1 d .
N1 N -0.07941(16) 0.62495(11) 0.36079(9) 0.0203(3) Uani 1 1 d .
N3 N 0.06029(16) 0.72535(12) 0.62241(10) 0.0207(3) Uani 1 1 d .
C3 C 0.17866(17) 0.61020(12) 0.51402(11) 0.0153(3) Uani 1 1 d .
C2 C 0.03775(18) 0.67803(13) 0.52726(11) 0.0175(3) Uani 1 1 d .
C7 C 0.56090(18) 0.58148(13) 0.72154(11) 0.0182(3) Uani 1 1 d .
C5 C 0.21183(19) 0.68542(13) 0.66360(11) 0.0201(3) Uani 1 1 d .
H5 H 0.261739 0.703205 0.728926 0.024 Uiso 1 1 calc R
C10 C 0.76427(17) 0.62135(13) 0.90700(11) 0.0173(3) Uani 1 1 d .
C9 C 0.77738(18) 0.69254(13) 0.82570(11) 0.0194(3) Uani 1 1 d .
H9 H 0.854132 0.753566 0.833101 0.023 Uiso 1 1 calc R
C1 C -0.09151(18) 0.68107(13) 0.44460(11) 0.0185(3) Uani 1 1 d .
C8 C 0.67642(18) 0.67237(13) 0.73430(11) 0.0192(3) Uani 1 1 d .
H8 H 0.685652 0.720230 0.680315 0.023 Uiso 1 1 calc R
C4 C 0.06518(19) 0.56350(13) 0.35913(11) 0.0206(3) Uani 1 1 d .
H4 H 0.072541 0.525126 0.299554 0.025 Uiso 1 1 calc R
C00G C 0.65198(19) 0.52901(14) 0.89542(12) 0.0217(3) Uani 1 1 d .
H00G H 0.643930 0.480444 0.949108 0.026 Uiso 1 1 calc R
C11 C 0.55152(19) 0.51008(14) 0.80228(12) 0.0217(3) Uani 1 1 d .
H11 H 0.476529 0.448105 0.794212 0.026 Uiso 1 1 calc R
C6 C 0.45694(19) 0.55738(14) 0.62012(12) 0.0225(3) Uani 1 1 d .
H6A H 0.522716 0.580834 0.568619 0.027 Uiso 1 1 calc R
H6B H 0.438009 0.475476 0.613441 0.027 Uiso 1 1 calc R
C12 C 0.8656(2) 0.57531(15) 1.07902(12) 0.0279(4) Uani 1 1 d .
H12A H 0.901725 0.499748 1.063621 0.042 Uiso 1 1 calc GR
H12B H 0.750741 0.572190 1.094151 0.042 Uiso 1 1 calc GR
H12C H 0.941555 0.604730 1.135988 0.042 Uiso 1 1 calc GR

loop_
_atom_site_aniso_label
_atom_site_aniso_U_11
_atom_site_aniso_U_22
_atom_site_aniso_U_33
_atom_site_aniso_U_23
_atom_site_aniso_U_13
_atom_site_aniso_U_12
Cl1 0.0178(2) 0.0266(2) 0.0301(2) -0.00016(15) -0.00123(15) 0.00660(15)
O1 0.0224(5) 0.0257(6) 0.0178(6) -0.0009(4) -0.0038(4) -0.0002(5)
N4 0.0140(6) 0.0179(6) 0.0162(6) -0.0017(5) -0.0004(5) -0.0001(5)
N2 0.0205(6) 0.0191(7) 0.0163(6) -0.0001(5) 0.0018(5) 0.0008(5)
N1 0.0205(6) 0.0201(7) 0.0192(7) 0.0025(5) -0.0005(5) 0.0004(5)
N3 0.0185(6) 0.0220(7) 0.0209(7) -0.0049(5) 0.0010(5) 0.0010(5)
C3 0.0150(6) 0.0139(7) 0.0165(7) 0.0018(5) 0.0010(5) -0.0017(6)
C2 0.0173(7) 0.0159(7) 0.0191(8) 0.0003(6) 0.0023(6) -0.0008(6)
C7 0.0131(6) 0.0223(8) 0.0187(8) -0.0032(6) 0.0014(5) 0.0035(6)
C5 0.0193(7) 0.0219(8) 0.0185(8) -0.0057(6) 0.0016(6) -0.0004(6)
C10 0.0141(6) 0.0205(8) 0.0164(7) -0.0019(6) -0.0007(5) 0.0045(6)
C9 0.0157(7) 0.0172(8) 0.0248(8) -0.0013(6) 0.0021(6) -0.0012(6)
C1 0.0165(7) 0.0161(7) 0.0224(8) 0.0037(6) 0.0018(6) 0.0008(6)
C8 0.0196(7) 0.0199(8) 0.0179(8) 0.0025(6) 0.0025(6) 0.0034(6)
C4 0.0235(8) 0.0214(8) 0.0160(8) -0.0003(6) 0.0001(6) -0.0004(6)
C00G 0.0220(7) 0.0235(8) 0.0197(8) 0.0046(6) 0.0032(6) -0.0003(7)
C11 0.0179(7) 0.0202(8) 0.0266(9) -0.0026(6) 0.0025(6) -0.0039(6)
C6 0.0161(7) 0.0280(9) 0.0218(8) -0.0067(6) -0.0018(6) 0.0055(6)
C12 0.0318(9) 0.0326(10) 0.0174(8) 0.0008(7) -0.0025(6) 0.0052(8)

loop_
_atom_type_symbol
_atom_type_description
_atom_type_scat_dispersion_real
_atom_type_scat_dispersion_imag
_atom_type_scat_source
C C 0.0033 0.0016 'International Tables Vol C Tables 4.2.6.8 and 6.1.1.4'
H H 0.0000 0.0000 'International Tables Vol C Tables 4.2.6.8 and 6.1.1.4'
Cl Cl 0.1484 0.1585 'International Tables Vol C Tables 4.2.6.8 and 6.1.1.4'
N N 0.0061 0.0033 'International Tables Vol C Tables 4.2.6.8 and 6.1.1.4'
O O 0.0106 0.0060 'International Tables Vol C Tables 4.2.6.8 and 6.1.1.4'

loop_
_geom_angle_atom_site_label_1
_geom_angle_atom_site_label_2
_geom_angle_atom_site_label_3
_geom_angle
C10 O1 C12 117.45(12)
C3 N4 C6 123.37(12)
C5 N4 C3 105.61(12)
C5 N4 C6 131.02(12)
C3 N2 C4 112.04(13)
C1 N1 C4 116.91(12)
C5 N3 C2 102.97(12)
N4 C3 C2 105.75(12)
N2 C3 N4 127.39(13)
N2 C3 C2 126.85(13)
N3 C2 C3 110.91(12)
N3 C2 C1 134.93(14)
C1 C2 C3 114.15(13)
C8 C7 C6 120.42(14)
C11 C7 C8 118.55(13)
C11 C7 C6 120.91(14)
N4 C5 H5 122.6
N3 C5 N4 114.76(13)
N3 C5 H5 122.6
O1 C10 C9 115.49(13)
O1 C10 C00G 124.48(14)
C00G C10 C9 120.02(13)
C10 C9 H9 120.1
C8 C9 C10 119.89(14)
C8 C9 H9 120.1
N1 C1 Cl1 117.44(11)
N1 C1 C2 122.09(14)
C2 C1 Cl1 120.45(12)
C7 C8 H8 119.5
C9 C8 C7 121.01(14)
C9 C8 H8 119.5
N2 C4 N1 127.95(14)
N2 C4 H4 116.0
N1 C4 H4 116.0
C10 C00G H00G 120.5
C10 C00G C11 119.09(14)
C11 C00G H00G 120.5
C7 C11 C00G 121.42(14)
C7 C11 H11 119.3
C00G C11 H11 119.3
N4 C6 C7 113.79(12)
N4 C6 H6A 108.8
N4 C6 H6B 108.8
C7 C6 H6A 108.8
C7 C6 H6B 108.8
H6A C6 H6B 107.7
O1 C12 H12A 109.5
O1 C12 H12B 109.5
O1 C12 H12C 109.5
H12A C12 H12B 109.5
H12A C12 H12C 109.5
H12B C12 H12C 109.5

loop_
_geom_bond_atom_site_label_1
_geom_bond_atom_site_label_2
_geom_bond_distance
Cl1 C1 1.7319(15)
O1 C10 1.3714(17)
O1 C12 1.4283(19)
N4 C3 1.3679(18)
N4 C5 1.3670(19)
N4 C6 1.4713(19)
N2 C3 1.3303(19)
N2 C4 1.3319(19)
N1 C1 1.323(2)
N1 C4 1.350(2)
N3 C2 1.3829(19)
N3 C5 1.3205(19)
C3 C2 1.399(2)
C2 C1 1.387(2)
C7 C8 1.391(2)
C7 C11 1.383(2)
C7 C6 1.506(2)
C5 H5 0.9300
C10 C9 1.393(2)
C10 C00G 1.388(2)
C9 H9 0.9300
C9 C8 1.378(2)
C8 H8 0.9300
C4 H4 0.9300
C00G H00G 0.9300
C00G C11 1.393(2)
C11 H11 0.9300
C6 H6A 0.9700
C6 H6B 0.9700
C12 H12A 0.9600
C12 H12B 0.9600
C12 H12C 0.9600

loop_
_geom_torsion_atom_site_label_1
_geom_torsion_atom_site_label_2
_geom_torsion_atom_site_label_3
_geom_torsion_atom_site_label_4
_geom_torsion
O1 C10 C9 C8 -179.85(13)
O1 C10 C00G C11 -179.88(14)
N4 C3 C2 N3 0.07(17)
N4 C3 C2 C1 -178.88(12)
N2 C3 C2 N3 179.10(14)
N2 C3 C2 C1 0.1(2)
N3 C2 C1 Cl1 -1.1(3)
N3 C2 C1 N1 -179.24(16)
C3 N4 C5 N3 0.02(18)
C3 N4 C6 C7 176.78(13)
C3 N2 C4 N1 -1.0(2)
C3 C2 C1 Cl1 177.56(11)
C3 C2 C1 N1 -0.6(2)
C2 N3 C5 N4 0.02(18)
C5 N4 C3 N2 -179.07(15)
C5 N4 C3 C2 -0.06(15)
C5 N4 C6 C7 -1.9(2)
C5 N3 C2 C3 -0.06(17)
C5 N3 C2 C1 178.59(17)
C10 C9 C8 C7 -0.1(2)
C10 C00G C11 C7 -0.3(2)
C9 C10 C00G C11 -1.0(2)
C1 N1 C4 N2 0.6(2)
C8 C7 C11 C00G 1.4(2)
C8 C7 C6 N4 -91.02(17)
C4 N2 C3 N4 179.43(14)
C4 N2 C3 C2 0.6(2)
C4 N1 C1 Cl1 -177.95(11)
C4 N1 C1 C2 0.3(2)
C00G C10 C9 C8 1.2(2)
C11 C7 C8 C9 -1.2(2)
C11 C7 C6 N4 92.92(18)
C6 N4 C3 N2 2.0(2)
C6 N4 C3 C2 -179.01(14)
C6 N4 C5 N3 178.87(15)
C6 C7 C8 C9 -177.34(14)
C6 C7 C11 C00G 177.49(14)
C12 O1 C10 C9 -177.60(13)
C12 O1 C10 C00G 1.3(2)
